data_7105771
loop_
_publ_author_name
'Ho Yong Lee'
'Andras Olasz'
'Maren Pink'
'Hyunsoo Park'
'Dongwhan Lee'

_publ_section_title
;
 The art of stacking: structural folding and self-assembly of branched
 p-conjugation assisted by O-H***O and C-H***F hydrogen bonds
;
_journal_name_full Chem.Commun.
_journal_page_first 481
_journal_paper_doi 10.1039/c0cc02177f
_journal_volume 47
_journal_year 2011
_chemical_formula_moiety 'C51 H45 F3 O3, 2(C1 H1 Cl3) '
_chemical_formula_sum 'C51 H45 F3 O3'
_chemical_formula_weight 762.87
_space_group_IT_number 2
_symmetry_cell_setting triclinic
_symmetry_Int_Tables_number 2
_symmetry_space_group_name_Hall '-P 1'
_symmetry_space_group_name_H-M 'P -1'
_atom_sites_solution_hydrogens geom
_atom_sites_solution_primary direct
_atom_sites_solution_secondary difmap
_audit_creation_method SHELXL-97
_cell_angle_alpha 89.095(2)
_cell_angle_beta 86.983(2)
_cell_angle_gamma 71.805(2)
_cell_formula_units_Z 2
_cell_length_a 10.4830(8)
_cell_length_b 14.9544(12)
_cell_length_c 15.7398(13)
_cell_measurement_reflns_used 2046
_cell_measurement_temperature 150(2)
_cell_measurement_theta_max 24.71
_cell_measurement_theta_min 1.93
_cell_volume 2340.9(3)
_computing_cell_refinement 'Bruker APEX II (2009)'
_computing_data_collection 'Bruker APEX II (2009)'
_computing_data_reduction 'Bruker APEX II (2009)'
_computing_molecular_graphics 'Diamond 3.2d (2010)'
_computing_publication_material 'WinGX (2005)'
_computing_structure_refinement 'SHELXL-97 (Sheldrick, 2008)'
_computing_structure_solution 'SHELXS-97 (Sheldrick, 2008)'
_diffrn_ambient_temperature 150(2)
_diffrn_detector_area_resol_mean 83.33
_diffrn_measured_fraction_theta_full 0.989
_diffrn_measured_fraction_theta_max 0.989
_diffrn_measurement_device_type kappa
_diffrn_measurement_method '\f and \w scans'
_diffrn_radiation_monochromator graphite
_diffrn_radiation_probe x-ray
_diffrn_radiation_type MoK\a
_diffrn_radiation_wavelength 0.71073
_diffrn_reflns_av_R_equivalents 0.0450
_diffrn_reflns_av_sigmaI/netI 0.0488
_diffrn_reflns_limit_h_max 6
_diffrn_reflns_limit_h_min -12
_diffrn_reflns_limit_k_max 17
_diffrn_reflns_limit_k_min -17
_diffrn_reflns_limit_l_max 18
_diffrn_reflns_limit_l_min -18
_diffrn_reflns_number 29791
_diffrn_reflns_theta_full 24.71
_diffrn_reflns_theta_max 24.71
_diffrn_reflns_theta_min 1.93
_diffrn_source 'fine-focus sealed tube'
_diffrn_source_type 'APEX II Kappa Duo'
_exptl_absorpt_coefficient_mu 0.074
_exptl_absorpt_correction_T_max 0.9963
_exptl_absorpt_correction_T_min 0.9890
_exptl_absorpt_correction_type multi-scan
_exptl_absorpt_process_details 'SADABS (R. Blessing, 1995)'
_exptl_crystal_colour colourless
_exptl_crystal_density_diffrn 1.082
_exptl_crystal_density_method 'not measured'
_exptl_crystal_description needle
_exptl_crystal_F_000 804
_exptl_crystal_size_max 0.15
_exptl_crystal_size_mid 0.05
_exptl_crystal_size_min 0.05
_platon_squeeze_details
;
The Squeeze command from Platon suggested 235 electron counts per cell
which corresponds to approximately four CHCl3 molecules in the unit cell
(2 CHCl3 per formula unit). These solvents molecules have been treated
as a diffuse contribution to the overall scattering without specific
atom positions by SQUEEZE/PLATON. However, they were included in D(calc),
F000 and Mol. Weight.
;
_refine_diff_density_max 0.479
_refine_diff_density_min -0.377
_refine_diff_density_rms 0.054
_refine_ls_extinction_method none
_refine_ls_goodness_of_fit_ref 1.092
_refine_ls_hydrogen_treatment constr
_refine_ls_matrix_type full
_refine_ls_number_parameters 523
_refine_ls_number_reflns 7914
_refine_ls_number_restraints 12
_refine_ls_restrained_S_all 1.093
_refine_ls_R_factor_all 0.1035
_refine_ls_R_factor_gt 0.0691
_refine_ls_shift/su_max 0.000
_refine_ls_shift/su_mean 0.000
_refine_ls_structure_factor_coef Fsqd
_refine_ls_weighting_details 'calc w=1/[\s^2^(Fo^2^)+(0.1110P)^2^+1.2063P] where P=(Fo^2^+2Fc^2^)/3'
_refine_ls_weighting_scheme calc
_refine_ls_wR_factor_gt 0.2059
_refine_ls_wR_factor_ref 0.2237
_reflns_number_gt 5124
_reflns_number_total 7914
_reflns_threshold_expression >2sigma(I)
_cod_data_source_file C0CC02177F.TXT
_cod_data_source_block 10041new_noCHCl3
_cod_database_code 7105771

loop_
_symmetry_equiv_pos_as_xyz
'x, y, z'
'-x, -y, -z'

loop_
_atom_site_label
_atom_site_type_symbol
_atom_site_fract_x
_atom_site_fract_y
_atom_site_fract_z
_atom_site_U_iso_or_equiv
_atom_site_adp_type
_atom_site_occupancy
_atom_site_symmetry_multiplicity
_atom_site_calc_flag
_atom_site_refinement_flags
_atom_site_disorder_assembly
_atom_site_disorder_group
F1 F 0.9047(2) 0.42481(14) 0.50032(15) 0.0656(7) Uani 1 1 d . . .
F2 F 0.5177(2) 0.67808(15) 0.45914(16) 0.0664(6) Uani 1 1 d . . .
F3 F 0.8752(3) 0.60946(17) 0.25672(19) 0.0845(8) Uani 1 1 d . . .
O1 O 1.1187(2) 0.12367(18) 0.54569(17) 0.0573(7) Uani 1 1 d . . .
H1 H 1.0543 0.1379 0.5132 0.086 Uiso 1 1 calc R . .
O2 O 0.1027(3) 0.83516(19) 0.5429(2) 0.0676(8) Uani 1 1 d . . .
H2 H 0.1364 0.8652 0.5749 0.101 Uiso 1 1 calc R . .
O3 O 0.2551(2) 0.94641(18) 0.58049(14) 0.0486(6) Uani 1 1 d . . .
H3 H 0.2139 1.0031 0.5704 0.073 Uiso 1 1 calc R . .
C1 C 0.8949(3) 0.5150(2) 0.3767(2) 0.0434(9) Uani 1 1 d . . .
C2 C 0.8353(3) 0.4970(2) 0.4535(2) 0.0401(8) Uani 1 1 d . . .
C3 C 0.7078(3) 0.5492(2) 0.4835(2) 0.0376(8) Uani 1 1 d . . .
C4 C 0.6398(3) 0.6246(2) 0.4326(2) 0.0403(8) Uani 1 1 d . . .
C5 C 0.6920(3) 0.6473(2) 0.3563(2) 0.0411(8) Uani 1 1 d . . .
C6 C 0.8198(3) 0.5910(2) 0.3307(2) 0.0443(8) Uani 1 1 d . . .
C7 C 1.0227(3) 0.4569(2) 0.3452(2) 0.0422(8) Uani 1 1 d . . .
C8 C 1.1287(3) 0.4076(2) 0.3163(2) 0.0408(8) Uani 1 1 d . . .
C9 C 0.6442(4) 0.5285(2) 0.5608(3) 0.0432(9) Uani 1 1 d . . .
C10 C 0.5801(4) 0.5176(2) 0.6230(2) 0.0452(9) Uani 1 1 d . . .
C11 C 0.6171(3) 0.7258(2) 0.3073(2) 0.0422(8) Uani 1 1 d . . .
C12 C 0.5486(3) 0.7926(2) 0.2705(2) 0.0392(8) Uani 1 1 d . . .
C13 C 1.2539(3) 0.3488(2) 0.2790(2) 0.0355(8) Uani 1 1 d . . .
C14 C 1.3056(3) 0.3751(2) 0.2032(2) 0.0431(9) Uani 1 1 d . . .
H14 H 1.2579 0.4326 0.1769 0.052 Uiso 1 1 calc R . .
C15 C 1.4255(4) 0.3190(2) 0.1650(2) 0.0432(8) Uani 1 1 d . . .
H15 H 1.4594 0.3392 0.1136 0.052 Uiso 1 1 calc R . .
C16 C 1.4970(3) 0.2336(2) 0.20081(18) 0.0338(7) Uani 1 1 d . . .
C17 C 1.4444(3) 0.2081(2) 0.27711(19) 0.0332(7) Uani 1 1 d . . .
H17 H 1.4917 0.1502 0.3030 0.040 Uiso 1 1 calc R . .
C18 C 1.3258(3) 0.2637(2) 0.31653(18) 0.0309(7) Uani 1 1 d . . .
C19 C 1.6289(3) 0.1687(2) 0.16093(19) 0.0358(7) Uani 1 1 d . . .
C20 C 1.7411(4) 0.1613(3) 0.2207(2) 0.0509(9) Uani 1 1 d . . .
H20A H 1.7476 0.2242 0.2309 0.076 Uiso 1 1 calc R . .
H20B H 1.8265 0.1212 0.1949 0.076 Uiso 1 1 calc R . .
H20C H 1.7215 0.1338 0.2748 0.076 Uiso 1 1 calc R . .
C21 C 1.6171(4) 0.0702(2) 0.1479(2) 0.0508(9) Uani 1 1 d . . .
H21A H 1.6013 0.0434 0.2032 0.076 Uiso 1 1 calc R . .
H21B H 1.7007 0.0296 0.1203 0.076 Uiso 1 1 calc R . .
H21C H 1.5419 0.0746 0.1119 0.076 Uiso 1 1 calc R . .
C22 C 1.6661(4) 0.2045(3) 0.0752(2) 0.0554(10) Uani 1 1 d . . .
H22A H 1.6796 0.2658 0.0826 0.083 Uiso 1 1 calc R . .
H22B H 1.5935 0.2110 0.0365 0.083 Uiso 1 1 calc R . .
H22C H 1.7493 0.1596 0.0512 0.083 Uiso 1 1 calc R . .
C23 C 1.2755(3) 0.2360(2) 0.3962(2) 0.0353(8) Uani 1 1 d . . .
C24 C 1.2317(3) 0.2162(2) 0.4629(2) 0.0365(8) Uani 1 1 d . . .
C25 C 1.1779(4) 0.1971(3) 0.5452(2) 0.0498(9) Uani 1 1 d . . .
H25A H 1.2514 0.1804 0.5853 0.060 Uiso 1 1 calc R . .
H25B H 1.1095 0.2553 0.5664 0.060 Uiso 1 1 calc R . .
C26 C 0.4982(4) 0.5108(2) 0.6958(2) 0.0484(9) Uani 1 1 d . . .
C27 C 0.5456(5) 0.4456(3) 0.7608(3) 0.0640(12) Uani 1 1 d . . .
H27 H 0.6350 0.4039 0.7566 0.077 Uiso 1 1 calc R . .
C28 C 0.4629(6) 0.4419(3) 0.8309(3) 0.0814(17) Uani 1 1 d . . .
H28 H 0.4971 0.3968 0.8739 0.098 Uiso 1 1 calc R . .
C29 C 0.3332(6) 0.5007(3) 0.8410(3) 0.0767(15) Uani 1 1 d . . .
C30 C 0.2856(5) 0.5654(2) 0.7761(2) 0.0570(11) Uani 1 1 d . . .
H30 H 0.1960 0.6068 0.7812 0.068 Uiso 1 1 calc R . .
C31 C 0.3655(4) 0.5706(2) 0.7047(2) 0.0467(9) Uani 1 1 d . . .
C32 C 0.2483(7) 0.4951(3) 0.9206(3) 0.116(2) Uani 1 1 d DU . .
C33 C 0.2541(6) 0.3936(3) 0.9399(3) 0.0880(16) Uani 1 1 d DU . .
H33A H 0.2296 0.3659 0.8897 0.132 Uiso 1 1 calc R . .
H33B H 0.1911 0.3926 0.9878 0.132 Uiso 1 1 calc R . .
H33C H 0.3455 0.3572 0.9545 0.132 Uiso 1 1 calc R . .
C34 C 0.3111(13) 0.5275(5) 0.9979(3) 0.224(5) Uani 1 1 d DU . .
H34A H 0.3305 0.5861 0.9835 0.335 Uiso 1 1 calc R . .
H34B H 0.3946 0.4786 1.0113 0.335 Uiso 1 1 calc R . .
H34C H 0.2475 0.5381 1.0474 0.335 Uiso 1 1 calc R . .
C35 C 0.1022(8) 0.5524(5) 0.9097(5) 0.221(5) Uani 1 1 d DU . .
H35A H 0.0649 0.5233 0.8660 0.331 Uiso 1 1 calc R . .
H35B H 0.0969 0.6167 0.8924 0.331 Uiso 1 1 calc R . .
H35C H 0.0506 0.5543 0.9638 0.331 Uiso 1 1 calc R . .
C36 C 0.3102(4) 0.6368(2) 0.6389(2) 0.0435(8) Uani 1 1 d . . .
C37 C 0.2628(4) 0.6903(2) 0.5837(2) 0.0438(8) Uani 1 1 d . . .
C38 C 0.2031(4) 0.7526(3) 0.5138(3) 0.0569(10) Uani 1 1 d . . .
H38A H 0.2746 0.7704 0.4809 0.068 Uiso 1 1 calc R . .
H38B H 0.1632 0.7183 0.4751 0.068 Uiso 1 1 calc R . .
C39 C 0.4615(3) 0.8729(2) 0.2296(2) 0.0341(7) Uani 1 1 d . . .
C40 C 0.3744(3) 0.9458(2) 0.27974(19) 0.0307(7) Uani 1 1 d . . .
C41 C 0.2851(3) 1.0233(2) 0.24001(19) 0.0318(7) Uani 1 1 d . . .
H41 H 0.2278 1.0731 0.2741 0.038 Uiso 1 1 calc R . .
C42 C 0.2785(3) 1.0289(2) 0.15271(19) 0.0323(7) Uani 1 1 d . . .
C43 C 0.3670(3) 0.9560(2) 0.1045(2) 0.0378(8) Uani 1 1 d . . .
H43 H 0.3657 0.9591 0.0442 0.045 Uiso 1 1 calc R . .
C44 C 0.4561(3) 0.8798(2) 0.1419(2) 0.0403(8) Uani 1 1 d . . .
H44 H 0.5147 0.8312 0.1072 0.048 Uiso 1 1 calc R . .
C45 C 0.1770(3) 1.1103(2) 0.1081(2) 0.0413(8) Uani 1 1 d . . .
C46 C 0.0843(3) 1.0699(2) 0.0594(2) 0.0445(8) Uani 1 1 d . . .
H46A H 0.1373 1.0268 0.0151 0.067 Uiso 1 1 calc R . .
H46B H 0.0153 1.1214 0.0332 0.067 Uiso 1 1 calc R . .
H46C H 0.0410 1.0356 0.0990 0.067 Uiso 1 1 calc R . .
C47 C 0.0910(4) 1.1837(2) 0.1715(3) 0.0649(13) Uani 1 1 d . . .
H47A H 0.1486 1.2125 0.2008 0.097 Uiso 1 1 calc R . .
H47B H 0.0456 1.1532 0.2133 0.097 Uiso 1 1 calc R . .
H47C H 0.0238 1.2324 0.1411 0.097 Uiso 1 1 calc R . .
C48 C 0.2510(5) 1.1578(3) 0.0449(3) 0.0709(13) Uani 1 1 d . . .
H48A H 0.3083 1.1855 0.0758 0.106 Uiso 1 1 calc R . .
H48B H 0.1855 1.2073 0.0143 0.106 Uiso 1 1 calc R . .
H48C H 0.3068 1.1109 0.0043 0.106 Uiso 1 1 calc R . .
C49 C 0.3772(3) 0.9401(2) 0.3702(2) 0.0350(7) Uani 1 1 d . . .
C50 C 0.3804(3) 0.9314(2) 0.4462(2) 0.0380(8) Uani 1 1 d . . .
C51 C 0.3849(3) 0.9208(3) 0.5380(2) 0.0461(9) Uani 1 1 d . . .
H51A H 0.4337 0.8545 0.5516 0.055 Uiso 1 1 calc R . .
H51B H 0.4360 0.9604 0.5599 0.055 Uiso 1 1 calc R . .

loop_
_atom_site_aniso_label
_atom_site_aniso_U_11
_atom_site_aniso_U_22
_atom_site_aniso_U_33
_atom_site_aniso_U_23
_atom_site_aniso_U_13
_atom_site_aniso_U_12
F1 0.0691(15) 0.0417(12) 0.0815(16) 0.0041(11) -0.0357(13) -0.0058(11)
F2 0.0571(14) 0.0522(13) 0.0827(16) 0.0053(11) -0.0059(12) -0.0064(11)
F3 0.0676(16) 0.0573(15) 0.113(2) 0.0227(14) 0.0048(15) 0.0010(13)
O1 0.0433(14) 0.0614(17) 0.0693(17) 0.0160(13) -0.0102(13) -0.0192(13)
O2 0.0528(16) 0.0541(17) 0.099(2) 0.0236(15) -0.0314(15) -0.0180(14)
O3 0.0527(15) 0.0553(15) 0.0369(13) 0.0055(11) -0.0018(11) -0.0159(12)
C1 0.0347(18) 0.0240(16) 0.071(3) 0.0004(16) -0.0176(17) -0.0059(14)
C2 0.0407(19) 0.0208(15) 0.058(2) 0.0042(14) -0.0263(17) -0.0044(14)
C3 0.0412(19) 0.0242(15) 0.049(2) 0.0002(14) -0.0159(16) -0.0097(15)
C4 0.0285(17) 0.0253(16) 0.061(2) 0.0002(15) -0.0099(16) 0.0019(14)
C5 0.0313(17) 0.0237(16) 0.065(2) 0.0061(15) -0.0111(16) -0.0020(14)
C6 0.041(2) 0.0311(17) 0.060(2) 0.0093(16) 0.0011(17) -0.0123(16)
C7 0.0343(19) 0.0261(16) 0.064(2) 0.0006(15) -0.0161(17) -0.0035(16)
C8 0.039(2) 0.0257(16) 0.059(2) 0.0032(15) -0.0190(17) -0.0097(16)
C9 0.049(2) 0.0266(17) 0.054(2) -0.0010(16) -0.0249(19) -0.0074(16)
C10 0.059(2) 0.0329(18) 0.046(2) 0.0033(16) -0.022(2) -0.0148(17)
C11 0.0382(19) 0.0299(17) 0.054(2) 0.0045(15) -0.0018(16) -0.0035(15)
C12 0.0383(18) 0.0279(16) 0.0461(19) 0.0020(14) -0.0009(15) -0.0032(15)
C13 0.0328(17) 0.0258(15) 0.0472(19) -0.0040(14) -0.0131(15) -0.0061(14)
C14 0.045(2) 0.0270(16) 0.056(2) 0.0108(15) -0.0196(17) -0.0068(16)
C15 0.053(2) 0.0380(18) 0.0423(19) 0.0119(15) -0.0129(17) -0.0183(17)
C16 0.0451(19) 0.0315(16) 0.0272(16) 0.0009(12) -0.0049(14) -0.0151(15)
C17 0.0363(17) 0.0264(15) 0.0332(17) -0.0006(13) -0.0093(14) -0.0034(14)
C18 0.0331(17) 0.0286(15) 0.0297(16) -0.0027(12) -0.0092(13) -0.0066(14)
C19 0.0432(19) 0.0359(17) 0.0281(16) -0.0002(13) 0.0017(14) -0.0127(15)
C20 0.044(2) 0.058(2) 0.044(2) -0.0078(17) 0.0004(17) -0.0068(18)
C21 0.056(2) 0.0394(19) 0.055(2) -0.0129(17) 0.0172(18) -0.0142(18)
C22 0.069(3) 0.055(2) 0.043(2) 0.0066(17) 0.0038(19) -0.023(2)
C23 0.0269(16) 0.0308(16) 0.042(2) -0.0084(14) -0.0107(15) 0.0015(14)
C24 0.0265(16) 0.0389(18) 0.039(2) -0.0061(15) -0.0019(15) -0.0024(14)
C25 0.045(2) 0.055(2) 0.046(2) -0.0051(17) 0.0000(17) -0.0109(18)
C26 0.075(3) 0.0329(18) 0.041(2) 0.0068(15) -0.0218(19) -0.0203(19)
C27 0.098(3) 0.040(2) 0.052(3) 0.0124(18) -0.033(2) -0.015(2)
C28 0.161(5) 0.038(2) 0.038(2) 0.0152(18) -0.020(3) -0.019(3)
C29 0.148(5) 0.029(2) 0.045(2) 0.0085(17) 0.005(3) -0.019(3)
C30 0.095(3) 0.0313(18) 0.046(2) 0.0065(16) 0.003(2) -0.022(2)
C31 0.079(3) 0.0283(17) 0.0388(19) 0.0074(14) -0.0176(19) -0.0231(19)
C32 0.237(7) 0.037(2) 0.052(3) 0.014(2) 0.045(4) -0.021(3)
C33 0.134(5) 0.048(2) 0.074(3) 0.024(2) 0.006(3) -0.020(3)
C34 0.563(16) 0.109(5) 0.050(3) -0.012(3) 0.048(6) -0.189(8)
C35 0.253(7) 0.106(5) 0.180(7) 0.107(5) 0.164(6) 0.089(5)
C36 0.061(2) 0.0339(17) 0.0411(19) 0.0045(15) -0.0061(17) -0.0223(17)
C37 0.053(2) 0.0379(18) 0.049(2) 0.0097(16) -0.0137(17) -0.0250(17)
C38 0.067(3) 0.048(2) 0.064(2) 0.0220(19) -0.027(2) -0.028(2)
C39 0.0334(17) 0.0247(15) 0.0406(18) 0.0053(13) -0.0006(14) -0.0043(14)
C40 0.0305(16) 0.0267(15) 0.0330(16) 0.0027(12) -0.0016(13) -0.0065(13)
C41 0.0302(16) 0.0248(15) 0.0375(17) -0.0026(12) -0.0030(13) -0.0042(13)
C42 0.0353(17) 0.0242(15) 0.0398(18) 0.0041(13) -0.0083(14) -0.0120(13)
C43 0.0439(19) 0.0369(18) 0.0299(16) 0.0022(13) -0.0006(14) -0.0092(16)
C44 0.0403(19) 0.0306(16) 0.0419(19) -0.0025(14) 0.0023(15) 0.0000(15)
C45 0.046(2) 0.0286(16) 0.049(2) 0.0095(14) -0.0168(16) -0.0088(15)
C46 0.045(2) 0.0443(19) 0.044(2) 0.0037(15) -0.0131(16) -0.0121(16)
C47 0.069(3) 0.0293(18) 0.081(3) -0.0059(18) -0.045(2) 0.0127(18)
C48 0.076(3) 0.058(2) 0.092(3) 0.045(2) -0.040(3) -0.036(2)
C49 0.0318(17) 0.0295(16) 0.0399(19) 0.0007(13) -0.0041(14) -0.0036(14)
C50 0.0331(17) 0.0428(18) 0.0378(19) 0.0032(14) -0.0045(14) -0.0113(15)
C51 0.042(2) 0.057(2) 0.0391(19) 0.0072(16) -0.0075(16) -0.0132(17)

loop_
_atom_type_symbol
_atom_type_description
_atom_type_scat_dispersion_real
_atom_type_scat_dispersion_imag
_atom_type_scat_source
C C 0.0033 0.0016 'International Tables Vol C Tables 4.2.6.8 and 6.1.1.4'
H H 0.0000 0.0000 'International Tables Vol C Tables 4.2.6.8 and 6.1.1.4'
O O 0.0106 0.0060 'International Tables Vol C Tables 4.2.6.8 and 6.1.1.4'
F F 0.0171 0.0103 'International Tables Vol C Tables 4.2.6.8 and 6.1.1.4'
Cl Cl 0.1484 0.1585 'International Tables Vol C Tables 4.2.6.8 and 6.1.1.4'

loop_
_geom_angle_atom_site_label_1
_geom_angle_atom_site_label_2
_geom_angle_atom_site_label_3
_geom_angle
_geom_angle_site_symmetry_1
_geom_angle_site_symmetry_3
_geom_angle_publ_flag
C25 O1 H1 109.5 . . ?
C38 O2 H2 109.5 . . ?
C51 O3 H3 109.5 . . ?
C6 C1 C2 116.1(3) . . ?
C6 C1 C7 121.4(4) . . ?
C2 C1 C7 122.4(3) . . ?
F1 C2 C3 118.2(3) . . ?
F1 C2 C1 118.1(3) . . ?
C3 C2 C1 123.7(3) . . ?
C2 C3 C4 116.0(3) . . ?
C2 C3 C9 123.8(3) . . ?
C4 C3 C9 120.2(3) . . ?
F2 C4 C5 117.7(3) . . ?
F2 C4 C3 118.5(3) . . ?
C5 C4 C3 123.8(3) . . ?
C4 C5 C6 116.4(3) . . ?
C4 C5 C11 121.0(3) . . ?
C6 C5 C11 122.6(3) . . ?
F3 C6 C1 117.0(3) . . ?
F3 C6 C5 119.0(3) . . ?
C1 C6 C5 124.0(3) . . ?
C8 C7 C1 178.0(4) . . ?
C7 C8 C13 178.1(4) . . ?
C10 C9 C3 173.7(3) . . ?
C9 C10 C26 176.2(4) . . ?
C12 C11 C5 175.9(4) . . ?
C11 C12 C39 177.3(4) . . ?
C14 C13 C18 118.4(3) . . ?
C14 C13 C8 119.9(3) . . ?
C18 C13 C8 121.7(3) . . ?
C15 C14 C13 121.2(3) . . ?
C15 C14 H14 119.4 . . ?
C13 C14 H14 119.4 . . ?
C14 C15 C16 121.1(3) . . ?
C14 C15 H15 119.4 . . ?
C16 C15 H15 119.4 . . ?
C15 C16 C17 117.2(3) . . ?
C15 C16 C19 123.2(3) . . ?
C17 C16 C19 119.6(3) . . ?
C18 C17 C16 122.4(3) . . ?
C18 C17 H17 118.8 . . ?
C16 C17 H17 118.8 . . ?
C17 C18 C13 119.7(3) . . ?
C17 C18 C23 121.1(3) . . ?
C13 C18 C23 119.2(3) . . ?
C20 C19 C22 108.7(3) . . ?
C20 C19 C16 109.0(2) . . ?
C22 C19 C16 112.4(3) . . ?
C20 C19 C21 108.8(3) . . ?
C22 C19 C21 108.1(3) . . ?
C16 C19 C21 109.8(3) . . ?
C19 C20 H20A 109.5 . . ?
C19 C20 H20B 109.5 . . ?
H20A C20 H20B 109.5 . . ?
C19 C20 H20C 109.5 . . ?
H20A C20 H20C 109.5 . . ?
H20B C20 H20C 109.5 . . ?
C19 C21 H21A 109.5 . . ?
C19 C21 H21B 109.5 . . ?
H21A C21 H21B 109.5 . . ?
C19 C21 H21C 109.5 . . ?
H21A C21 H21C 109.5 . . ?
H21B C21 H21C 109.5 . . ?
C19 C22 H22A 109.5 . . ?
C19 C22 H22B 109.5 . . ?
H22A C22 H22B 109.5 . . ?
C19 C22 H22C 109.5 . . ?
H22A C22 H22C 109.5 . . ?
H22B C22 H22C 109.5 . . ?
C24 C23 C18 177.8(3) . . ?
C23 C24 C25 177.0(3) . . ?
O1 C25 C24 114.7(3) . . ?
O1 C25 H25A 108.6 . . ?
C24 C25 H25A 108.6 . . ?
O1 C25 H25B 108.6 . . ?
C24 C25 H25B 108.6 . . ?
H25A C25 H25B 107.6 . . ?
C31 C26 C27 117.9(4) . . ?
C31 C26 C10 120.0(3) . . ?
C27 C26 C10 122.1(4) . . ?
C28 C27 C26 120.2(4) . . ?
C28 C27 H27 119.9 . . ?
C26 C27 H27 119.9 . . ?
C29 C28 C27 122.6(4) . . ?
C29 C28 H28 118.7 . . ?
C27 C28 H28 118.7 . . ?
C28 C29 C30 117.2(4) . . ?
C28 C29 C32 120.3(4) . . ?
C30 C29 C32 122.5(5) . . ?
C31 C30 C29 121.7(4) . . ?
C31 C30 H30 119.2 . . ?
C29 C30 H30 119.2 . . ?
C30 C31 C26 120.4(3) . . ?
C30 C31 C36 119.3(4) . . ?
C26 C31 C36 120.3(3) . . ?
C29 C32 C35 110.4(4) . . ?
C29 C32 C33 111.1(4) . . ?
C35 C32 C33 108.1(5) . . ?
C29 C32 C34 108.2(5) . . ?
C35 C32 C34 113.4(7) . . ?
C33 C32 C34 105.5(4) . . ?
C32 C33 H33A 109.5 . . ?
C32 C33 H33B 109.5 . . ?
H33A C33 H33B 109.5 . . ?
C32 C33 H33C 109.5 . . ?
H33A C33 H33C 109.5 . . ?
H33B C33 H33C 109.5 . . ?
C32 C34 H34A 109.5 . . ?
C32 C34 H34B 109.5 . . ?
H34A C34 H34B 109.5 . . ?
C32 C34 H34C 109.5 . . ?
H34A C34 H34C 109.5 . . ?
H34B C34 H34C 109.5 . . ?
C32 C35 H35A 109.5 . . ?
C32 C35 H35B 109.5 . . ?
H35A C35 H35B 109.5 . . ?
C32 C35 H35C 109.5 . . ?
H35A C35 H35C 109.5 . . ?
H35B C35 H35C 109.5 . . ?
C37 C36 C31 178.4(4) . . ?
C36 C37 C38 177.5(4) . . ?
O2 C38 C37 112.4(3) . . ?
O2 C38 H38A 109.1 . . ?
C37 C38 H38A 109.1 . . ?
O2 C38 H38B 109.1 . . ?
C37 C38 H38B 109.1 . . ?
H38A C38 H38B 107.9 . . ?
C44 C39 C40 118.6(3) . . ?
C44 C39 C12 122.2(3) . . ?
C40 C39 C12 119.1(3) . . ?
C41 C40 C39 119.4(3) . . ?
C41 C40 C49 120.8(3) . . ?
C39 C40 C49 119.7(3) . . ?
C42 C41 C40 121.6(3) . . ?
C42 C41 H41 119.2 . . ?
C40 C41 H41 119.2 . . ?
C41 C42 C43 117.7(3) . . ?
C41 C42 C45 122.6(3) . . ?
C43 C42 C45 119.7(3) . . ?
C44 C43 C42 121.7(3) . . ?
C44 C43 H43 119.1 . . ?
C42 C43 H43 119.1 . . ?
C43 C44 C39 120.9(3) . . ?
C43 C44 H44 119.6 . . ?
C39 C44 H44 119.6 . . ?
C48 C45 C47 109.1(3) . . ?
C48 C45 C42 109.8(3) . . ?
C47 C45 C42 111.8(3) . . ?
C48 C45 C46 109.0(3) . . ?
C47 C45 C46 108.7(3) . . ?
C42 C45 C46 108.3(3) . . ?
C45 C46 H46A 109.5 . . ?
C45 C46 H46B 109.5 . . ?
H46A C46 H46B 109.5 . . ?
C45 C46 H46C 109.5 . . ?
H46A C46 H46C 109.5 . . ?
H46B C46 H46C 109.5 . . ?
C45 C47 H47A 109.5 . . ?
C45 C47 H47B 109.5 . . ?
H47A C47 H47B 109.5 . . ?
C45 C47 H47C 109.5 . . ?
H47A C47 H47C 109.5 . . ?
H47B C47 H47C 109.5 . . ?
C45 C48 H48A 109.5 . . ?
C45 C48 H48B 109.5 . . ?
H48A C48 H48B 109.5 . . ?
C45 C48 H48C 109.5 . . ?
H48A C48 H48C 109.5 . . ?
H48B C48 H48C 109.5 . . ?
C50 C49 C40 177.4(3) . . ?
C49 C50 C51 179.7(3) . . ?
O3 C51 C50 113.3(3) . . ?
O3 C51 H51A 108.9 . . ?
C50 C51 H51A 108.9 . . ?
O3 C51 H51B 108.9 . . ?
C50 C51 H51B 108.9 . . ?
H51A C51 H51B 107.7 . . ?

loop_
_geom_bond_atom_site_label_1
_geom_bond_atom_site_label_2
_geom_bond_distance
_geom_bond_site_symmetry_2
_geom_bond_publ_flag
F1 C2 1.334(4) . ?
F2 C4 1.329(4) . ?
F3 C6 1.337(4) . ?
O1 C25 1.420(4) . ?
O1 H1 0.8400 . ?
O2 C38 1.413(5) . ?
O2 H2 0.8400 . ?
O3 C51 1.425(4) . ?
O3 H3 0.8400 . ?
C1 C6 1.382(5) . ?
C1 C2 1.392(5) . ?
C1 C7 1.419(5) . ?
C2 C3 1.382(5) . ?
C3 C4 1.398(4) . ?
C3 C9 1.433(6) . ?
C4 C5 1.376(5) . ?
C5 C6 1.384(5) . ?
C5 C11 1.432(4) . ?
C7 C8 1.196(5) . ?
C8 C13 1.434(5) . ?
C9 C10 1.195(5) . ?
C10 C26 1.418(6) . ?
C11 C12 1.193(4) . ?
C12 C39 1.430(4) . ?
C13 C14 1.387(5) . ?
C13 C18 1.400(4) . ?
C14 C15 1.387(5) . ?
C14 H14 0.9500 . ?
C15 C16 1.390(4) . ?
C15 H15 0.9500 . ?
C16 C17 1.393(4) . ?
C16 C19 1.530(4) . ?
C17 C18 1.382(4) . ?
C17 H17 0.9500 . ?
C18 C23 1.440(5) . ?
C19 C20 1.520(5) . ?
C19 C22 1.520(5) . ?
C19 C21 1.535(5) . ?
C20 H20A 0.9800 . ?
C20 H20B 0.9800 . ?
C20 H20C 0.9800 . ?
C21 H21A 0.9800 . ?
C21 H21B 0.9800 . ?
C21 H21C 0.9800 . ?
C22 H22A 0.9800 . ?
C22 H22B 0.9800 . ?
C22 H22C 0.9800 . ?
C23 C24 1.193(5) . ?
C24 C25 1.446(5) . ?
C25 H25A 0.9900 . ?
C25 H25B 0.9900 . ?
C26 C31 1.401(5) . ?
C26 C27 1.401(5) . ?
C27 C28 1.378(7) . ?
C27 H27 0.9500 . ?
C28 C29 1.372(7) . ?
C28 H28 0.9500 . ?
C29 C30 1.396(5) . ?
C29 C32 1.514(7) . ?
C30 C31 1.382(5) . ?
C30 H30 0.9500 . ?
C31 C36 1.435(5) . ?
C32 C35 1.520(8) . ?
C32 C33 1.526(5) . ?
C32 C34 1.566(8) . ?
C33 H33A 0.9800 . ?
C33 H33B 0.9800 . ?
C33 H33C 0.9800 . ?
C34 H34A 0.9800 . ?
C34 H34B 0.9800 . ?
C34 H34C 0.9800 . ?
C35 H35A 0.9800 . ?
C35 H35B 0.9800 . ?
C35 H35C 0.9800 . ?
C36 C37 1.191(5) . ?
C37 C38 1.465(5) . ?
C38 H38A 0.9900 . ?
C38 H38B 0.9900 . ?
C39 C44 1.385(4) . ?
C39 C40 1.405(4) . ?
C40 C41 1.404(4) . ?
C40 C49 1.427(4) . ?
C41 C42 1.379(4) . ?
C41 H41 0.9500 . ?
C42 C43 1.395(4) . ?
C42 C45 1.533(4) . ?
C43 C44 1.375(4) . ?
C43 H43 0.9500 . ?
C44 H44 0.9500 . ?
C45 C48 1.528(5) . ?
C45 C47 1.529(5) . ?
C45 C46 1.535(5) . ?
C46 H46A 0.9800 . ?
C46 H46B 0.9800 . ?
C46 H46C 0.9800 . ?
C47 H47A 0.9800 . ?
C47 H47B 0.9800 . ?
C47 H47C 0.9800 . ?
C48 H48A 0.9800 . ?
C48 H48B 0.9800 . ?
C48 H48C 0.9800 . ?
C49 C50 1.202(4) . ?
C50 C51 1.453(5) . ?
C51 H51A 0.9900 . ?
C51 H51B 0.9900 . ?

loop_
_geom_hbond_atom_site_label_D
_geom_hbond_atom_site_label_H
_geom_hbond_atom_site_label_A
_geom_hbond_distance_DH
_geom_hbond_distance_HA
_geom_hbond_distance_DA
_geom_hbond_angle_DHA
_geom_hbond_site_symmetry_A
O1 H1 O2 0.84 1.84 2.670(4) 170.6 2_666
O2 H2 O3 0.84 2.00 2.731(4) 145.5 .
O3 H3 O1 0.84 1.81 2.654(4) 177.0 1_465

loop_
_geom_torsion_atom_site_label_1
_geom_torsion_atom_site_label_2
_geom_torsion_atom_site_label_3
_geom_torsion_atom_site_label_4
_geom_torsion
_geom_torsion_site_symmetry_1
_geom_torsion_site_symmetry_2
_geom_torsion_site_symmetry_3
_geom_torsion_site_symmetry_4
_geom_torsion_publ_flag
C6 C1 C2 F1 -179.5(3) . . . . ?
C7 C1 C2 F1 3.2(5) . . . . ?
C6 C1 C2 C3 1.1(5) . . . . ?
C7 C1 C2 C3 -176.1(3) . . . . ?
F1 C2 C3 C4 179.4(3) . . . . ?
C1 C2 C3 C4 -1.3(5) . . . . ?
F1 C2 C3 C9 -1.9(5) . . . . ?
C1 C2 C3 C9 177.4(3) . . . . ?
C2 C3 C4 F2 -178.9(3) . . . . ?
C9 C3 C4 F2 2.4(5) . . . . ?
C2 C3 C4 C5 0.9(5) . . . . ?
C9 C3 C4 C5 -177.9(3) . . . . ?
F2 C4 C5 C6 179.4(3) . . . . ?
C3 C4 C5 C6 -0.3(5) . . . . ?
F2 C4 C5 C11 -0.1(5) . . . . ?
C3 C4 C5 C11 -179.8(3) . . . . ?
C2 C1 C6 F3 180.0(3) . . . . ?
C7 C1 C6 F3 -2.7(5) . . . . ?
C2 C1 C6 C5 -0.5(5) . . . . ?
C7 C1 C6 C5 176.8(3) . . . . ?
C4 C5 C6 F3 179.6(3) . . . . ?
C11 C5 C6 F3 -0.9(5) . . . . ?
C4 C5 C6 C1 0.2(5) . . . . ?
C11 C5 C6 C1 179.6(3) . . . . ?
C6 C1 C7 C8 -50(11) . . . . ?
C2 C1 C7 C8 127(11) . . . . ?
C1 C7 C8 C13 7(20) . . . . ?
C2 C3 C9 C10 -171(3) . . . . ?
C4 C3 C9 C10 7(3) . . . . ?
C3 C9 C10 C26 -22(8) . . . . ?
C4 C5 C11 C12 5(5) . . . . ?
C6 C5 C11 C12 -174(5) . . . . ?
C5 C11 C12 C39 -10(12) . . . . ?
C7 C8 C13 C14 49(11) . . . . ?
C7 C8 C13 C18 -130(10) . . . . ?
C18 C13 C14 C15 0.0(5) . . . . ?
C8 C13 C14 C15 -179.2(3) . . . . ?
C13 C14 C15 C16 1.1(5) . . . . ?
C14 C15 C16 C17 -1.2(5) . . . . ?
C14 C15 C16 C19 179.4(3) . . . . ?
C15 C16 C17 C18 0.4(4) . . . . ?
C19 C16 C17 C18 179.8(3) . . . . ?
C16 C17 C18 C13 0.6(4) . . . . ?
C16 C17 C18 C23 -178.9(3) . . . . ?
C14 C13 C18 C17 -0.8(4) . . . . ?
C8 C13 C18 C17 178.4(3) . . . . ?
C14 C13 C18 C23 178.7(3) . . . . ?
C8 C13 C18 C23 -2.2(4) . . . . ?
C15 C16 C19 C20 116.0(3) . . . . ?
C17 C16 C19 C20 -63.3(4) . . . . ?
C15 C16 C19 C22 -4.6(4) . . . . ?
C17 C16 C19 C22 176.1(3) . . . . ?
C15 C16 C19 C21 -124.9(3) . . . . ?
C17 C16 C19 C21 55.8(4) . . . . ?
C17 C18 C23 C24 152(8) . . . . ?
C13 C18 C23 C24 -28(9) . . . . ?
C18 C23 C24 C25 -22(13) . . . . ?
C23 C24 C25 O1 157(6) . . . . ?
C9 C10 C26 C31 19(6) . . . . ?
C9 C10 C26 C27 -161(5) . . . . ?
C31 C26 C27 C28 -0.3(5) . . . . ?
C10 C26 C27 C28 179.4(4) . . . . ?
C26 C27 C28 C29 -0.5(7) . . . . ?
C27 C28 C29 C30 0.8(7) . . . . ?
C27 C28 C29 C32 -178.3(4) . . . . ?
C28 C29 C30 C31 -0.4(6) . . . . ?
C32 C29 C30 C31 178.8(4) . . . . ?
C29 C30 C31 C26 -0.4(6) . . . . ?
C29 C30 C31 C36 178.4(4) . . . . ?
C27 C26 C31 C30 0.7(5) . . . . ?
C10 C26 C31 C30 -179.0(3) . . . . ?
C27 C26 C31 C36 -178.1(3) . . . . ?
C10 C26 C31 C36 2.2(5) . . . . ?
C28 C29 C32 C35 -168.8(6) . . . . ?
C30 C29 C32 C35 12.1(7) . . . . ?
C28 C29 C32 C33 -48.8(7) . . . . ?
C30 C29 C32 C33 132.1(5) . . . . ?
C28 C29 C32 C34 66.6(6) . . . . ?
C30 C29 C32 C34 -112.6(6) . . . . ?
C30 C31 C36 C37 -78(16) . . . . ?
C26 C31 C36 C37 101(16) . . . . ?
C31 C36 C37 C38 -17(23) . . . . ?
C36 C37 C38 O2 127(10) . . . . ?
C11 C12 C39 C44 -141(8) . . . . ?
C11 C12 C39 C40 37(8) . . . . ?
C44 C39 C40 C41 -0.2(5) . . . . ?
C12 C39 C40 C41 -177.7(3) . . . . ?
C44 C39 C40 C49 179.5(3) . . . . ?
C12 C39 C40 C49 2.0(5) . . . . ?
C39 C40 C41 C42 1.4(5) . . . . ?
C49 C40 C41 C42 -178.3(3) . . . . ?
C40 C41 C42 C43 -2.0(5) . . . . ?
C40 C41 C42 C45 176.8(3) . . . . ?
C41 C42 C43 C44 1.4(5) . . . . ?
C45 C42 C43 C44 -177.4(3) . . . . ?
C42 C43 C44 C39 -0.3(5) . . . . ?
C40 C39 C44 C43 -0.3(5) . . . . ?
C12 C39 C44 C43 177.1(3) . . . . ?
C41 C42 C45 C48 123.5(4) . . . . ?
C43 C42 C45 C48 -57.7(4) . . . . ?
C41 C42 C45 C47 2.2(5) . . . . ?
C43 C42 C45 C47 -179.0(3) . . . . ?
C41 C42 C45 C46 -117.5(3) . . . . ?
C43 C42 C45 C46 61.2(4) . . . . ?
C41 C40 C49 C50 142(7) . . . . ?
C39 C40 C49 C50 -38(7) . . . . ?
C40 C49 C50 C51 85(77) . . . . ?
C49 C50 C51 O3 176(100) . . . . ?

loop_
_platon_squeeze_void_nr
_platon_squeeze_void_average_x
_platon_squeeze_void_average_y
_platon_squeeze_void_average_z
_platon_squeeze_void_volume
_platon_squeeze_void_count_electrons
_platon_squeeze_void_content
1 -0.044 0.202 0.011 236 58 ' '
2 0.043 0.798 -0.011 236 58 ' '
3 0.436 0.707 0.510 246 59 ' '
4 0.563 0.293 0.490 246 59 ' '

loop_
_cod_related_entry_id
_cod_related_entry_database
_cod_related_entry_code
1 ChemSpider 30653237
